data_5000123
loop_
_publ_author_name
'Camerman, A.'
'Mastropaolo, D.'
'Camerman, N.'

_publ_section_title
;
 Azidothymidine: crystal structure and possible functional role of the
 azido group
;
_journal_issue 23
_journal_name_full
;
 Proceedings of the National Academy of Sciences of the
 United States of America
;
_journal_page_first 8239
_journal_page_last 8242
_journal_volume 84
_journal_year 1987
_chemical_formula_sum 'C10 H13 N5 O4'
_space_group_IT_number 4
_symmetry_cell_setting monoclinic
_symmetry_space_group_name_Hall 'P 2yb'
_symmetry_space_group_name_H-M 'P 1 21 1'
_cell_angle_alpha 90
_cell_angle_beta 94.30(1)
_cell_angle_gamma 90
_cell_formula_units_Z 4
_cell_length_a 5.711(1)
_cell_length_b 11.996(2)
_cell_length_c 17.664(2)
_cod_original_sg_symbol_H-M 'P 21'
_cod_database_code 5000123

loop_
_symmetry_equiv_pos_site_id
_symmetry_equiv_pos_as_xyz
1 x,y,z
2 -x,1/2+y,-z

loop_
_atom_site_label
_atom_site_type_symbol
_atom_site_fract_x
_atom_site_fract_y
_atom_site_fract_z
N1 N 0.4463(3) 0.50000 0.8889(1)
C1 C 0.5992(4) 0.5316(2) 0.8365(1)
O1 O 0.7674(3) 0.5930(2) 0.8513(1)
N2 N 0.5457(3) 0.4898(2) 0.7651(1)
C2 C 0.3670(4) 0.4176(2) 0.7414(1)
O2 O 0.3455(3) 0.3854(2) 0.6754(1)
C3 C 0.2161(4) 0.3862(2) 0.8002(1)
C4 C 0.2619(4) 0.4285(2) 0.8695(1)
C5 C 0.0167(5) 0.3082(3) 0.7815(1)
O3 O 0.4902(3) 0.4449(2) 1.0159(1)
C6 C 0.4812(4) 0.5400(2) 0.9676(1)
C7 C 0.2831(5) 0.6122(2) 0.9918(1)
C8 C 0.2774(4) 0.5847(3) 1.0752(1)
C9 C 0.3518(4) 0.4626(2) 1.0803(1)
C10 C 0.1532(5) 0.3797(3) 1.0798(2)
O4 O -0.0152(3) 0.4004(2) 1.0184(1)
N3 N 0.4498(5) 0.6593(2) 1.1179(1)
N4 N 0.4525(4) 0.6510(2) 1.1872(1)
N5 N 0.4703(4) 0.6521(2) 1.2510(1)
N6 N 0.1614(3) 0.6452(2) 0.6147(1)
C11 C 0.0258(4) 0.6163(2) 0.6720(1)
O5 O -0.1348(3) 0.5484(2) 0.6623(1)
N7 N 0.0830(4) 0.6669(2) 0.7402(1)
C12 C 0.2617(4) 0.7434(2) 0.7571(1)
O6 O 0.2946(4) 0.7810(2) 0.8211(1)
C13 C 0.3964(4) 0.7706(2) 0.6927(1)
C14 C 0.3410(4) 0.7205(2) 0.6263(1)
C15 C 0.5914(6) 0.8537(3) 0.7031(2)
O7 O 0.2839(3) 0.6120(2) 0.4919(1)
C16 C 0.1109(4) 0.5835(3) 0.5410(1)
C17 C -0.1274(5) 0.6133(3) 0.5015(2)
C18 C -0.0732(5) 0.6326(3) 0.4194(1)
C19 C 0.1789(5) 0.6749(2) 0.4280(1)
C20 C 0.1965(6) 0.7993(3) 0.4425(2)
O8 O 0.4320(5) 0.8327(2) 0.4583(1)
N8 N -0.0900(5) 0.5218(2) 0.3810(1)
N9 N -0.0656(4) 0.5235(2) 0.3130(2)
N10 N -0.0476(5) 0.5135(3) 0.2500(2)

loop_
_atom_type_symbol
_atom_type_radius_bond
C 0.68
N 0.68
O 0.68
